data_4316264
loop_
_publ_author_name
'S\'onia Barroso'
'Pedro Ad\~ao'
'Filipe Madeira'
'M. Teresa Duarte'
'Jo\~ao Costa Pessoa'
'Ana M. Martins'

_publ_contact_author_address
;
 Centro de Qu\'imica Estrutural, Instituto Superior T\'ecnico, 
 Av. Rovisco Pais, 1049-001 Lisboa, Portugal. 
;
_publ_contact_author_email ana.martins@ist.utl.pt
_publ_contact_author_name 'Ana M. Martins'
_publ_section_title
;
 Vanadium Diaminebis(phenolate) Complexes: Syntheses, Structures, and
 Reactivity in Sulfoxidation Catalysis
;
_journal_name_full 'Inorganic Chemistry'
_journal_page_first 7452
_journal_page_last 7463
_journal_paper_doi 10.1021/ic1007704
_journal_volume 49
_journal_year 2010
_chemical_formula_moiety 'C34 H48 Cl N2 O3 V'
_chemical_formula_sum 'C34 H48 Cl N2 O3 V'
_chemical_formula_weight 619.13
_space_group_IT_number 62
_symmetry_cell_setting orthorhombic
_symmetry_Int_Tables_number 62
_symmetry_space_group_name_Hall '-P 2ac 2n'
_symmetry_space_group_name_H-M 'P n m a'
_atom_sites_solution_hydrogens geom
_atom_sites_solution_primary direct
_atom_sites_solution_secondary difmap
_audit_creation_method SHELXL-97
_cell_angle_alpha 90.00
_cell_angle_beta 90.00
_cell_angle_gamma 90.00
_cell_formula_units_Z 4
_cell_length_a 10.6570(13)
_cell_length_b 29.284(4)
_cell_length_c 11.3750(11)
_cell_measurement_reflns_used 3284
_cell_measurement_temperature 293(2)
_cell_measurement_theta_max 26.51
_cell_measurement_theta_min 2.75
_cell_volume 3549.9(7)
_computing_cell_refinement 'Bruker SMART'
_computing_data_collection 'Bruker SMART'
_computing_data_reduction 'Bruker SAINT'
_computing_molecular_graphics 'Bruker SHELXTL'
_computing_publication_material 'BRUKER SHELXTL'
_computing_structure_refinement 'SHELXL-97 (Sheldrick,2008)'
_computing_structure_solution 'SHELXS-97 (Sheldrick,1990)'
_diffrn_ambient_temperature 293(2)
_diffrn_measured_fraction_theta_full 0.871
_diffrn_measured_fraction_theta_max 0.871
_diffrn_measurement_device_type 'CCD area detector'
_diffrn_measurement_method 'phi and omega scans'
_diffrn_radiation_monochromator graphite
_diffrn_radiation_probe x-ray
_diffrn_radiation_type MoK\a
_diffrn_radiation_wavelength 0.71073
_diffrn_reflns_av_R_equivalents 0.0828
_diffrn_reflns_av_sigmaI/netI 0.0696
_diffrn_reflns_limit_h_max 11
_diffrn_reflns_limit_h_min -11
_diffrn_reflns_limit_k_max 36
_diffrn_reflns_limit_k_min -35
_diffrn_reflns_limit_l_max 13
_diffrn_reflns_limit_l_min -12
_diffrn_reflns_number 16693
_diffrn_reflns_theta_full 26.51
_diffrn_reflns_theta_max 26.51
_diffrn_reflns_theta_min 2.75
_diffrn_source 'fine-focus sealed tube'
_exptl_absorpt_coefficient_mu 0.387
_exptl_absorpt_correction_T_max 0.9623
_exptl_absorpt_correction_T_min 0.9266
_exptl_absorpt_correction_type multi-scan
_exptl_absorpt_process_details SADABS
_exptl_crystal_colour blue
_exptl_crystal_density_diffrn 1.158
_exptl_crystal_density_method 'not measured'
_exptl_crystal_description plate
_exptl_crystal_F_000 1320
_exptl_crystal_size_max 0.20
_exptl_crystal_size_mid 0.10
_exptl_crystal_size_min 0.10
_refine_diff_density_max 1.193
_refine_diff_density_min -0.776
_refine_diff_density_rms 0.089
_refine_ls_extinction_method none
_refine_ls_goodness_of_fit_ref 1.092
_refine_ls_hydrogen_treatment constr
_refine_ls_matrix_type full
_refine_ls_number_parameters 208
_refine_ls_number_reflns 3284
_refine_ls_number_restraints 0
_refine_ls_restrained_S_all 1.092
_refine_ls_R_factor_all 0.1185
_refine_ls_R_factor_gt 0.0736
_refine_ls_shift/su_max 0.003
_refine_ls_shift/su_mean 0.000
_refine_ls_structure_factor_coef Fsqd
_refine_ls_weighting_details 'calc w=1/[\s^2^(Fo^2^)+(0.1358P)^2^+0.0891P] where P=(Fo^2^+2Fc^2^)/3'
_refine_ls_weighting_scheme calc
_refine_ls_wR_factor_gt 0.2053
_refine_ls_wR_factor_ref 0.2270
_reflns_number_gt 2141
_reflns_number_total 3284
_reflns_threshold_expression >2\s(I)
_cod_data_source_file ic1007704_si_003_2.cif
_cod_data_source_block 2
_cod_database_code 4316264

loop_
_symmetry_equiv_pos_as_xyz
'x, y, z'
'-x+1/2, -y, z+1/2'
'x+1/2, -y+1/2, -z+1/2'
'-x, y+1/2, -z'
'-x, -y, -z'
'x-1/2, y, -z-1/2'
'-x-1/2, y-1/2, z-1/2'
'x, -y-1/2, z'

loop_
_atom_site_label
_atom_site_type_symbol
_atom_site_fract_x
_atom_site_fract_y
_atom_site_fract_z
_atom_site_U_iso_or_equiv
_atom_site_adp_type
_atom_site_occupancy
_atom_site_symmetry_multiplicity
_atom_site_calc_flag
_atom_site_refinement_flags
_atom_site_disorder_assembly
_atom_site_disorder_group
V1 V 0.27352(10) 0.2500 0.53431(8) 0.0236(3) Uani 1 2 d S . .
Cl1 Cl 0.4764(2) 0.2500 0.45907(15) 0.0642(7) Uani 1 2 d S . .
O1 O 0.2718(3) 0.18823(9) 0.5096(2) 0.0364(9) Uani 1 1 d . . .
O3 O 0.2951(4) 0.2500 0.6762(3) 0.0256(10) Uani 1 2 d S . .
N1 N 0.1810(5) 0.2500 0.3477(4) 0.0221(11) Uani 1 2 d S . .
N2 N 0.0704(5) 0.2500 0.5745(4) 0.0315(13) Uani 1 2 d S . .
C14 C 0.3728(4) 0.10390(11) 0.2307(3) 0.0263(10) Uani 1 1 d . . .
C12 C 0.3655(4) 0.11889(11) 0.4444(3) 0.0245(10) Uani 1 1 d . . .
C2 C -0.0114(7) 0.2500 0.4658(5) 0.0413(17) Uani 1 2 d S . .
C13 C 0.3983(4) 0.09233(11) 0.3464(3) 0.0281(10) Uani 1 1 d . . .
H13 H 0.4401 0.0650 0.3601 0.034 Uiso 1 1 calc R . .
C41 C 0.4092(5) 0.07171(13) 0.1299(4) 0.0338(11) Uani 1 1 d . . .
C31 C 0.3981(5) 0.10378(12) 0.5705(3) 0.0345(11) Uani 1 1 d . . .
C15 C 0.3106(6) 0.14440(13) 0.2114(4) 0.0463(15) Uani 1 1 d . . .
H15 H 0.2907 0.1530 0.1350 0.056 Uiso 1 1 calc R . .
C11 C 0.3053(5) 0.16042(12) 0.4199(4) 0.0327(12) Uani 1 1 d . . .
C32 C 0.4956(6) 0.13644(14) 0.6232(4) 0.0514(15) Uani 1 1 d . . .
H32A H 0.4628 0.1670 0.6233 0.077 Uiso 1 1 calc R . .
H32B H 0.5709 0.1355 0.5770 0.077 Uiso 1 1 calc R . .
H32C H 0.5143 0.1273 0.7024 0.077 Uiso 1 1 calc R . .
C33 C 0.2795(6) 0.10251(17) 0.6473(4) 0.0503(15) Uani 1 1 d . . .
H33A H 0.2409 0.1321 0.6477 0.075 Uiso 1 1 calc R . .
H33B H 0.3019 0.0941 0.7261 0.075 Uiso 1 1 calc R . .
H33C H 0.2217 0.0805 0.6160 0.075 Uiso 1 1 calc R . .
C16 C 0.2770(6) 0.17277(14) 0.3048(4) 0.0588(18) Uani 1 1 d . . .
C34 C 0.4551(5) 0.05569(13) 0.5734(4) 0.0448(14) Uani 1 1 d . . .
H34A H 0.4736 0.0474 0.6532 0.067 Uiso 1 1 calc R . .
H34B H 0.5310 0.0553 0.5279 0.067 Uiso 1 1 calc R . .
H34C H 0.3964 0.0343 0.5409 0.067 Uiso 1 1 calc R . .
C3 C 0.0390(6) 0.29117(18) 0.6461(4) 0.0529(15) Uani 1 1 d . . .
H3A H 0.0583 0.3182 0.6020 0.079 Uiso 1 1 calc R . .
H3B H 0.0873 0.2909 0.7173 0.079 Uiso 1 1 calc R . .
H3C H -0.0488 0.2909 0.6650 0.079 Uiso 1 1 calc R . .
C43 C 0.3939(10) 0.0924(2) 0.0101(5) 0.114(4) Uani 1 1 d . . .
H43A H 0.4434 0.1197 0.0049 0.170 Uiso 1 1 calc R . .
H43B H 0.3072 0.0997 -0.0029 0.170 Uiso 1 1 calc R . .
H43C H 0.4215 0.0710 -0.0484 0.170 Uiso 1 1 calc R . .
C44 C 0.3334(8) 0.0282(2) 0.1428(6) 0.103(3) Uani 1 1 d . . .
H44A H 0.3463 0.0157 0.2198 0.155 Uiso 1 1 calc R . .
H44B H 0.3599 0.0065 0.0846 0.155 Uiso 1 1 calc R . .
H44C H 0.2459 0.0349 0.1321 0.155 Uiso 1 1 calc R . .
C1 C 0.0609(9) 0.2225(2) 0.3639(8) 0.031(2) Uani 0.50 1 d P . 2
C42 C 0.5491(7) 0.0582(3) 0.1460(6) 0.104(3) Uani 1 1 d . . .
H42A H 0.5607 0.0449 0.2223 0.156 Uiso 1 1 calc R . .
H42B H 0.6007 0.0849 0.1390 0.156 Uiso 1 1 calc R . .
H42C H 0.5723 0.0365 0.0866 0.156 Uiso 1 1 calc R . .
C18 C 0.1525(9) 0.2057(2) 0.2945(7) 0.0235(19) Uani 0.50 1 d P . 1
H18A H 0.1299 0.2098 0.2125 0.028 Uiso 0.50 1 calc PR . 1
H18B H 0.0822 0.1917 0.3348 0.028 Uiso 0.50 1 calc PR . 1
C17 C 0.2611(9) 0.2235(2) 0.2619(7) 0.028(2) Uani 0.50 1 d P . 2

loop_
_atom_site_aniso_label
_atom_site_aniso_U_11
_atom_site_aniso_U_22
_atom_site_aniso_U_33
_atom_site_aniso_U_23
_atom_site_aniso_U_13
_atom_site_aniso_U_12
V1 0.0340(7) 0.0193(5) 0.0174(6) 0.000 0.0010(5) 0.000
Cl1 0.0372(14) 0.1296(19) 0.0257(10) 0.000 0.0042(8) 0.000
O1 0.068(3) 0.0235(13) 0.0180(16) -0.0044(10) -0.0076(15) 0.0161(14)
O3 0.038(3) 0.0243(17) 0.015(2) 0.000 -0.0005(18) 0.000
N1 0.029(3) 0.018(2) 0.019(2) 0.000 0.005(2) 0.000
N2 0.037(4) 0.040(3) 0.018(3) 0.000 0.004(2) 0.000
C14 0.035(3) 0.0199(16) 0.024(2) -0.0069(14) 0.0023(19) -0.0054(16)
C12 0.033(3) 0.0144(15) 0.026(2) -0.0025(13) -0.0022(18) -0.0028(15)
C2 0.031(5) 0.080(5) 0.013(3) 0.000 0.005(3) 0.000
C13 0.037(3) 0.0162(16) 0.032(2) -0.0045(14) -0.003(2) 0.0019(17)
C41 0.037(3) 0.0281(19) 0.037(3) -0.0126(17) 0.004(2) 0.0000(19)
C31 0.055(3) 0.0239(18) 0.025(2) -0.0001(15) -0.006(2) 0.0089(19)
C15 0.096(5) 0.0215(19) 0.021(2) -0.0052(15) -0.008(2) 0.008(2)
C11 0.056(4) 0.0195(17) 0.023(2) -0.0073(15) -0.003(2) 0.0070(18)
C32 0.076(4) 0.031(2) 0.047(3) -0.004(2) -0.031(3) 0.005(2)
C33 0.071(4) 0.054(3) 0.026(3) 0.013(2) 0.007(3) 0.016(3)
C16 0.124(6) 0.026(2) 0.026(3) -0.0076(17) -0.022(3) 0.033(3)
C34 0.072(4) 0.0235(19) 0.039(3) 0.0035(17) -0.010(3) 0.016(2)
C3 0.055(4) 0.069(3) 0.034(3) -0.017(2) 0.008(3) 0.025(3)
C43 0.240(12) 0.071(4) 0.030(3) -0.015(3) 0.022(5) 0.048(5)
C44 0.143(8) 0.066(4) 0.102(5) -0.061(4) 0.044(5) -0.046(4)
C1 0.035(6) 0.026(4) 0.033(5) 0.000(3) 0.002(4) -0.003(4)
C42 0.080(6) 0.165(7) 0.069(5) -0.061(5) 0.009(4) 0.036(5)
C18 0.035(6) 0.017(3) 0.018(4) -0.003(3) -0.004(4) -0.003(3)
C17 0.051(7) 0.018(4) 0.016(4) -0.005(3) 0.001(4) 0.009(4)

loop_
_atom_type_symbol
_atom_type_description
_atom_type_scat_dispersion_real
_atom_type_scat_dispersion_imag
_atom_type_scat_source
C C 0.0033 0.0016 'International Tables Vol C Tables 4.2.6.8 and 6.1.1.4'
H H 0.0000 0.0000 'International Tables Vol C Tables 4.2.6.8 and 6.1.1.4'
N N 0.0061 0.0033 'International Tables Vol C Tables 4.2.6.8 and 6.1.1.4'
O O 0.0106 0.0060 'International Tables Vol C Tables 4.2.6.8 and 6.1.1.4'
V V 0.3005 0.5294 'International Tables Vol C Tables 4.2.6.8 and 6.1.1.4'
Cl Cl 0.1484 0.1585 'International Tables Vol C Tables 4.2.6.8 and 6.1.1.4'

loop_
_geom_angle_atom_site_label_1
_geom_angle_atom_site_label_2
_geom_angle_atom_site_label_3
_geom_angle
_geom_angle_site_symmetry_1
_geom_angle_site_symmetry_3
_geom_angle_publ_flag
O3 V1 O1 98.83(9) . 8_565 ?
O3 V1 O1 98.83(9) . . ?
O1 V1 O1 162.30(18) 8_565 . ?
O3 V1 N2 86.2(2) . . ?
O1 V1 N2 91.24(12) 8_565 . ?
O1 V1 N2 91.24(12) . . ?
O3 V1 Cl1 103.50(16) . . ?
O1 V1 Cl1 87.31(11) 8_565 . ?
O1 V1 Cl1 87.31(11) . . ?
N2 V1 Cl1 170.32(14) . . ?
O3 V1 N1 163.2(2) . . ?
O1 V1 N1 81.75(9) 8_565 . ?
O1 V1 N1 81.75(9) . . ?
N2 V1 N1 77.01(17) . . ?
Cl1 V1 N1 93.31(14) . . ?
C11 O1 V1 135.0(3) . . ?
C18 N1 C18 124.8(7) 8_565 . ?
C18 N1 C17 52.8(5) 8_565 8_565 ?
C18 N1 C17 107.7(5) . 8_565 ?
C18 N1 C17 107.7(5) 8_565 . ?
C18 N1 C17 52.8(5) . . ?
C17 N1 C17 61.8(6) 8_565 . ?
C18 N1 C1 53.7(5) 8_565 8_565 ?
C18 N1 C1 110.1(6) . 8_565 ?
C17 N1 C1 106.4(5) 8_565 8_565 ?
C17 N1 C1 145.5(6) . 8_565 ?
C18 N1 C1 110.1(6) 8_565 . ?
C18 N1 C1 53.7(5) . . ?
C17 N1 C1 145.5(6) 8_565 . ?
C17 N1 C1 106.4(5) . . ?
C1 N1 C1 63.7(6) 8_565 . ?
C18 N1 V1 117.6(3) 8_565 . ?
C18 N1 V1 117.6(3) . . ?
C17 N1 V1 110.4(4) 8_565 . ?
C17 N1 V1 110.4(4) . . ?
C1 N1 V1 104.1(4) 8_565 . ?
C1 N1 V1 104.1(4) . . ?
C3 N2 C3 107.7(5) . 8_565 ?
C3 N2 C2 108.5(4) . . ?
C3 N2 C2 108.5(4) 8_565 . ?
C3 N2 V1 109.4(3) . . ?
C3 N2 V1 109.4(3) 8_565 . ?
C2 N2 V1 113.3(4) . . ?
C15 C14 C13 117.1(3) . . ?
C15 C14 C41 122.2(4) . . ?
C13 C14 C41 120.7(3) . . ?
C11 C12 C13 115.9(3) . . ?
C11 C12 C31 122.5(3) . . ?
C13 C12 C31 121.6(3) . . ?
N2 C2 C1 108.3(6) . 8_565 ?
N2 C2 C1 108.3(6) . . ?
C1 C2 C1 60.0(6) 8_565 . ?
C14 C13 C12 124.8(4) . . ?
C14 C13 H13 117.6 . . ?
C12 C13 H13 117.6 . . ?
C43 C41 C44 111.7(5) . . ?
C43 C41 C14 113.8(4) . . ?
C44 C41 C14 108.1(4) . . ?
C43 C41 C42 108.3(6) . . ?
C44 C41 C42 106.6(5) . . ?
C14 C41 C42 108.1(4) . . ?
C34 C31 C32 107.2(4) . . ?
C34 C31 C33 106.9(4) . . ?
C32 C31 C33 110.5(4) . . ?
C34 C31 C12 111.9(3) . . ?
C32 C31 C12 109.7(3) . . ?
C33 C31 C12 110.5(4) . . ?
C14 C15 C16 121.1(4) . . ?
C14 C15 H15 119.5 . . ?
C16 C15 H15 119.5 . . ?
O1 C11 C16 119.7(4) . . ?
O1 C11 C12 119.5(4) . . ?
C16 C11 C12 120.7(4) . . ?
C31 C32 H32A 109.5 . . ?
C31 C32 H32B 109.5 . . ?
H32A C32 H32B 109.5 . . ?
C31 C32 H32C 109.5 . . ?
H32A C32 H32C 109.5 . . ?
H32B C32 H32C 109.5 . . ?
C31 C33 H33A 109.5 . . ?
C31 C33 H33B 109.5 . . ?
H33A C33 H33B 109.5 . . ?
C31 C33 H33C 109.5 . . ?
H33A C33 H33C 109.5 . . ?
H33B C33 H33C 109.5 . . ?
C11 C16 C15 120.4(4) . . ?
C11 C16 C17 124.1(4) . . ?
C15 C16 C17 110.8(4) . . ?
C11 C16 C18 113.2(5) . . ?
C15 C16 C18 120.2(5) . . ?
C17 C16 C18 48.5(5) . . ?
C31 C34 H34A 109.5 . . ?
C31 C34 H34B 109.5 . . ?
H34A C34 H34B 109.5 . . ?
C31 C34 H34C 109.5 . . ?
H34A C34 H34C 109.5 . . ?
H34B C34 H34C 109.5 . . ?
N2 C3 H3A 109.5 . . ?
N2 C3 H3B 109.5 . . ?
H3A C3 H3B 109.5 . . ?
N2 C3 H3C 109.5 . . ?
H3A C3 H3C 109.5 . . ?
H3B C3 H3C 109.5 . . ?
C41 C43 H43A 109.5 . . ?
C41 C43 H43B 109.5 . . ?
H43A C43 H43B 109.5 . . ?
C41 C43 H43C 109.5 . . ?
H43A C43 H43C 109.5 . . ?
H43B C43 H43C 109.5 . . ?
C41 C44 H44A 109.5 . . ?
C41 C44 H44B 109.5 . . ?
H44A C44 H44B 109.5 . . ?
C41 C44 H44C 109.5 . . ?
H44A C44 H44C 109.5 . . ?
H44B C44 H44C 109.5 . . ?
N1 C1 C1 58.1(3) . 8_565 ?
N1 C1 C2 103.1(5) . . ?
C1 C1 C2 60.0(3) 8_565 . ?
C41 C42 H42A 109.5 . . ?
C41 C42 H42B 109.5 . . ?
H42A C42 H42B 109.5 . . ?
C41 C42 H42C 109.5 . . ?
H42A C42 H42C 109.5 . . ?
H42B C42 H42C 109.5 . . ?
N1 C18 C16 108.9(6) . . ?
N1 C18 H18A 109.9 . . ?
C16 C18 H18A 109.9 . . ?
N1 C18 H18B 109.9 . . ?
C16 C18 H18B 109.9 . . ?
H18A C18 H18B 108.3 . . ?
N1 C17 C17 59.1(3) . 8_565 ?
N1 C17 C16 110.2(5) . . ?
C17 C17 C16 160.9(3) 8_565 . ?

loop_
_geom_bond_atom_site_label_1
_geom_bond_atom_site_label_2
_geom_bond_distance
_geom_bond_site_symmetry_2
_geom_bond_publ_flag
V1 O3 1.630(4) . ?
V1 O1 1.831(3) 8_565 ?
V1 O1 1.831(3) . ?
V1 N2 2.213(6) . ?
V1 Cl1 2.326(2) . ?
V1 N1 2.340(5) . ?
O1 C11 1.353(5) . ?
N1 C18 1.463(7) 8_565 ?
N1 C18 1.463(7) . ?
N1 C17 1.510(9) 8_565 ?
N1 C17 1.510(9) . ?
N1 C1 1.523(10) 8_565 ?
N1 C1 1.523(10) . ?
N2 C3 1.493(5) . ?
N2 C3 1.493(5) 8_565 ?
N2 C2 1.512(8) . ?
C14 C15 1.376(6) . ?
C14 C13 1.386(5) . ?
C14 C41 1.534(5) . ?
C12 C11 1.403(5) . ?
C12 C13 1.403(5) . ?
C12 C31 1.541(6) . ?
C2 C1 1.608(10) 8_565 ?
C2 C1 1.608(10) . ?
C13 H13 0.9300 . ?
C41 C43 1.500(7) . ?
C41 C44 1.516(7) . ?
C41 C42 1.553(9) . ?
C31 C34 1.534(5) . ?
C31 C32 1.534(6) . ?
C31 C33 1.537(7) . ?
C15 C16 1.395(6) . ?
C15 H15 0.9300 . ?
C11 C16 1.392(6) . ?
C32 H32A 0.9600 . ?
C32 H32B 0.9600 . ?
C32 H32C 0.9600 . ?
C33 H33A 0.9600 . ?
C33 H33B 0.9600 . ?
C33 H33C 0.9600 . ?
C16 C17 1.573(8) . ?
C16 C18 1.644(10) . ?
C34 H34A 0.9600 . ?
C34 H34B 0.9600 . ?
C34 H34C 0.9600 . ?
C3 H3A 0.9600 . ?
C3 H3B 0.9600 . ?
C3 H3C 0.9600 . ?
C43 H43A 0.9600 . ?
C43 H43B 0.9600 . ?
C43 H43C 0.9600 . ?
C44 H44A 0.9600 . ?
C44 H44B 0.9600 . ?
C44 H44C 0.9600 . ?
C1 C1 1.608(14) 8_565 ?
C42 H42A 0.9600 . ?
C42 H42B 0.9600 . ?
C42 H42C 0.9600 . ?
C18 H18A 0.9700 . ?
C18 H18B 0.9700 . ?
C17 C17 1.550(13) 8_565 ?

loop_
_geom_torsion_atom_site_label_1
_geom_torsion_atom_site_label_2
_geom_torsion_atom_site_label_3
_geom_torsion_atom_site_label_4
_geom_torsion
_geom_torsion_site_symmetry_1
_geom_torsion_site_symmetry_2
_geom_torsion_site_symmetry_3
_geom_torsion_site_symmetry_4
_geom_torsion_publ_flag
O3 V1 O1 C11 -149.3(4) . . . . ?
O1 V1 O1 C11 26.4(11) 8_565 . . . ?
N2 V1 O1 C11 124.4(4) . . . . ?
Cl1 V1 O1 C11 -46.1(4) . . . . ?
N1 V1 O1 C11 47.7(4) . . . . ?
O3 V1 N1 C18 89.1(5) . . . 8_565 ?
O1 V1 N1 C18 -4.1(5) 8_565 . . 8_565 ?
O1 V1 N1 C18 -177.7(5) . . . 8_565 ?
N2 V1 N1 C18 89.1(5) . . . 8_565 ?
Cl1 V1 N1 C18 -90.9(5) . . . 8_565 ?
O3 V1 N1 C18 -89.1(5) . . . . ?
O1 V1 N1 C18 177.7(5) 8_565 . . . ?
O1 V1 N1 C18 4.1(5) . . . . ?
N2 V1 N1 C18 -89.1(5) . . . . ?
Cl1 V1 N1 C18 90.9(5) . . . . ?
O3 V1 N1 C17 146.8(4) . . . 8_565 ?
O1 V1 N1 C17 53.6(4) 8_565 . . 8_565 ?
O1 V1 N1 C17 -120.0(4) . . . 8_565 ?
N2 V1 N1 C17 146.8(4) . . . 8_565 ?
Cl1 V1 N1 C17 -33.2(4) . . . 8_565 ?
O3 V1 N1 C17 -146.8(4) . . . . ?
O1 V1 N1 C17 120.0(4) 8_565 . . . ?
O1 V1 N1 C17 -53.6(4) . . . . ?
N2 V1 N1 C17 -146.8(4) . . . . ?
Cl1 V1 N1 C17 33.2(4) . . . . ?
O3 V1 N1 C1 33.0(3) . . . 8_565 ?
O1 V1 N1 C1 -60.2(3) 8_565 . . 8_565 ?
O1 V1 N1 C1 126.2(4) . . . 8_565 ?
N2 V1 N1 C1 33.0(3) . . . 8_565 ?
Cl1 V1 N1 C1 -147.0(3) . . . 8_565 ?
O3 V1 N1 C1 -33.0(3) . . . . ?
O1 V1 N1 C1 -126.2(4) 8_565 . . . ?
O1 V1 N1 C1 60.2(3) . . . . ?
N2 V1 N1 C1 -33.0(3) . . . . ?
Cl1 V1 N1 C1 147.0(3) . . . . ?
O3 V1 N2 C3 58.9(3) . . . . ?
O1 V1 N2 C3 -39.9(3) 8_565 . . . ?
O1 V1 N2 C3 157.6(3) . . . . ?
N1 V1 N2 C3 -121.1(3) . . . . ?
O3 V1 N2 C3 -58.9(3) . . . 8_565 ?
O1 V1 N2 C3 -157.6(3) 8_565 . . 8_565 ?
O1 V1 N2 C3 39.9(3) . . . 8_565 ?
N1 V1 N2 C3 121.1(3) . . . 8_565 ?
O3 V1 N2 C2 180.0 . . . . ?
O1 V1 N2 C2 81.24(9) 8_565 . . . ?
O1 V1 N2 C2 -81.24(9) . . . . ?
N1 V1 N2 C2 0.0 . . . . ?
C3 N2 C2 C1 89.9(5) . . . 8_565 ?
C3 N2 C2 C1 -153.4(4) 8_565 . . 8_565 ?
V1 N2 C2 C1 -31.8(3) . . . 8_565 ?
C3 N2 C2 C1 153.4(4) . . . . ?
C3 N2 C2 C1 -89.9(5) 8_565 . . . ?
V1 N2 C2 C1 31.8(3) . . . . ?
C15 C14 C13 C12 -0.2(7) . . . . ?
C41 C14 C13 C12 -178.1(4) . . . . ?
C11 C12 C13 C14 -1.5(7) . . . . ?
C31 C12 C13 C14 -179.5(4) . . . . ?
C15 C14 C41 C43 11.4(8) . . . . ?
C13 C14 C41 C43 -170.8(6) . . . . ?
C15 C14 C41 C44 -113.3(6) . . . . ?
C13 C14 C41 C44 64.6(6) . . . . ?
C15 C14 C41 C42 131.7(6) . . . . ?
C13 C14 C41 C42 -50.5(6) . . . . ?
C11 C12 C31 C34 176.0(5) . . . . ?
C13 C12 C31 C34 -6.1(6) . . . . ?
C11 C12 C31 C32 -65.1(6) . . . . ?
C13 C12 C31 C32 112.8(4) . . . . ?
C11 C12 C31 C33 57.0(5) . . . . ?
C13 C12 C31 C33 -125.1(4) . . . . ?
C13 C14 C15 C16 1.1(8) . . . . ?
C41 C14 C15 C16 179.0(5) . . . . ?
V1 O1 C11 C16 -41.3(7) . . . . ?
V1 O1 C11 C12 140.2(4) . . . . ?
C13 C12 C11 O1 -179.3(4) . . . . ?
C31 C12 C11 O1 -1.3(7) . . . . ?
C13 C12 C11 C16 2.2(7) . . . . ?
C31 C12 C11 C16 -179.7(5) . . . . ?
O1 C11 C16 C15 -179.8(5) . . . . ?
C12 C11 C16 C15 -1.4(9) . . . . ?
O1 C11 C16 C17 27.0(9) . . . . ?
C12 C11 C16 C17 -154.6(6) . . . . ?
O1 C11 C16 C18 -27.5(7) . . . . ?
C12 C11 C16 C18 150.9(5) . . . . ?
C14 C15 C16 C11 -0.4(9) . . . . ?
C14 C15 C16 C17 156.1(6) . . . . ?
C14 C15 C16 C18 -150.8(6) . . . . ?
C18 N1 C1 C1 -27.9(4) 8_565 . . 8_565 ?
C18 N1 C1 C1 -147.0(4) . . . 8_565 ?
C17 N1 C1 C1 -80.6(8) 8_565 . . 8_565 ?
C17 N1 C1 C1 -144.4(5) . . . 8_565 ?
V1 N1 C1 C1 99.0(3) . . . 8_565 ?
C18 N1 C1 C2 -69.4(7) 8_565 . . . ?
C18 N1 C1 C2 171.5(7) . . . . ?
C17 N1 C1 C2 -122.2(8) 8_565 . . . ?
C17 N1 C1 C2 174.1(5) . . . . ?
C1 N1 C1 C2 -41.5(6) 8_565 . . . ?
V1 N1 C1 C2 57.5(5) . . . . ?
N2 C2 C1 N1 -60.4(5) . . . . ?
C1 C2 C1 N1 40.6(6) 8_565 . . . ?
N2 C2 C1 C1 -101.0(4) . . . 8_565 ?
C18 N1 C18 C16 133.3(6) 8_565 . . . ?
C17 N1 C18 C16 76.7(6) 8_565 . . . ?
C17 N1 C18 C16 46.8(5) . . . . ?
C1 N1 C18 C16 -167.7(5) 8_565 . . . ?
C1 N1 C18 C16 -136.3(7) . . . . ?
V1 N1 C18 C16 -48.7(6) . . . . ?
C11 C16 C18 N1 67.6(7) . . . . ?
C15 C16 C18 N1 -140.0(5) . . . . ?
C17 C16 C18 N1 -48.1(5) . . . . ?
C18 N1 C17 C17 26.8(4) 8_565 . . 8_565 ?
C18 N1 C17 C17 147.4(4) . . . 8_565 ?
C1 N1 C17 C17 77.5(7) 8_565 . . 8_565 ?
C1 N1 C17 C17 144.8(6) . . . 8_565 ?
V1 N1 C17 C17 -102.8(3) . . . 8_565 ?
C18 N1 C17 C16 -170.9(6) 8_565 . . . ?
C18 N1 C17 C16 -50.2(6) . . . . ?
C17 N1 C17 C16 162.3(4) 8_565 . . . ?
C1 N1 C17 C16 -120.1(8) 8_565 . . . ?
C1 N1 C17 C16 -52.9(8) . . . . ?
V1 N1 C17 C16 59.5(6) . . . . ?
C11 C16 C17 N1 -45.4(10) . . . . ?
C15 C16 C17 N1 159.2(6) . . . . ?
C18 C16 C17 N1 46.7(6) . . . . ?
C11 C16 C17 C17 7.2(18) . . . 8_565 ?
C15 C16 C17 C17 -148.2(10) . . . 8_565 ?
C18 C16 C17 C17 99.3(13) . . . 8_565 ?
